data_4513499
loop_
_publ_author_name
'Stappert, Kathrin'
'Muthmann, Johanna'
'Spielberg, Eike T.'
'Mudring, Anja-Verena'

_publ_section_title
;
 Azobenzene-Based Organic Salts with Ionic Liquid and Liquid Crystalline
 Properties
;
_journal_issue 9
_journal_name_full 'Crystal Growth &amp; Design'
_journal_page_first 4701
_journal_paper_doi 10.1021/acs.cgd.5b01024
_journal_volume 15
_journal_year 2015
_chemical_formula_moiety 'C26 H35 Br N4 O'
_chemical_formula_sum 'C26 H35 Br N4 O'
_chemical_formula_weight 499.49
_space_group_IT_number 2
_symmetry_cell_setting triclinic
_symmetry_space_group_name_Hall '-P 1'
_symmetry_space_group_name_H-M 'P -1'
_atom_sites_solution_hydrogens geom
_atom_sites_solution_primary direct
_atom_sites_solution_secondary difmap
_audit_creation_method SHELXL-97
_audit_update_record
;
2014-10-22 # Formatted by publCIF
;
_cell_angle_alpha 94.311(19)
_cell_angle_beta 94.775(18)
_cell_angle_gamma 90.653(14)
_cell_formula_units_Z 4
_cell_length_a 8.0795(10)
_cell_length_b 12.1890(15)
_cell_length_c 27.647(5)
_cell_measurement_reflns_used 17375
_cell_measurement_temperature 293(2)
_cell_measurement_theta_max 25.0
_cell_measurement_theta_min 2.9
_cell_volume 2705.2(7)
_computing_cell_refinement 'X-Area (Stoe & Cie, 2001)'
_computing_data_collection 'X-Area (Stoe & Cie, 2001)'
_computing_data_reduction 'X-Area (Stoe & Cie, 2001)'
_computing_molecular_graphics 'Diamond (Brandenburg 2011)'
_computing_publication_material 'WinGX publication routines (Farrugia, 1999)'
_computing_structure_refinement 'SHELXL-97 (Sheldrick, 1997)'
_computing_structure_solution 'SIR92 (Altomare 1994)'
_diffrn_ambient_temperature 293(2)
_diffrn_measured_fraction_theta_full 0.794
_diffrn_measured_fraction_theta_max 0.794
_diffrn_measurement_device_type 'STOE IPDS I'
_diffrn_measurement_method \w
_diffrn_radiation_monochromator graphite
_diffrn_radiation_source 'fine-focus sealed tube'
_diffrn_radiation_type MoK\a
_diffrn_radiation_wavelength 0.71073
_diffrn_reflns_av_R_equivalents 0.0977
_diffrn_reflns_av_sigmaI/netI 0.2315
_diffrn_reflns_limit_h_max 9
_diffrn_reflns_limit_h_min -9
_diffrn_reflns_limit_k_max 14
_diffrn_reflns_limit_k_min -14
_diffrn_reflns_limit_l_max 32
_diffrn_reflns_limit_l_min -32
_diffrn_reflns_number 17375
_diffrn_reflns_theta_full 25.00
_diffrn_reflns_theta_max 25.00
_diffrn_reflns_theta_min 2.89
_exptl_absorpt_coefficient_mu 1.543
_exptl_absorpt_correction_T_max 0.8379
_exptl_absorpt_correction_T_min 0.7078
_exptl_absorpt_correction_type numerical
_exptl_absorpt_process_details
;
  [X-Red (Stoe & Cie, 2001) and X-Shape (Stoe & Cie, 1999)]
;
_exptl_crystal_colour orange
_exptl_crystal_density_diffrn 1.226
_exptl_crystal_density_meas 1.23
_exptl_crystal_density_method 'not measured'
_exptl_crystal_description needle
_exptl_crystal_F_000 1048
_exptl_crystal_size_max 0.4
_exptl_crystal_size_mid 0.2
_exptl_crystal_size_min 0.1
_refine_diff_density_max 0.531
_refine_diff_density_min -0.560
_refine_diff_density_rms 0.079
_refine_ls_extinction_method none
_refine_ls_goodness_of_fit_ref 0.744
_refine_ls_hydrogen_treatment mixed
_refine_ls_matrix_type full
_refine_ls_number_parameters 541
_refine_ls_number_reflns 7579
_refine_ls_number_restraints 1
_refine_ls_restrained_S_all 0.744
_refine_ls_R_factor_all 0.1600
_refine_ls_R_factor_gt 0.0631
_refine_ls_shift/su_max 0.000
_refine_ls_shift/su_mean 0.000
_refine_ls_structure_factor_coef Fsqd
_refine_ls_weighting_details 'calc w=1/[\s^2^(Fo^2^)+(0.0457P)^2^+0.0000P] where P=(Fo^2^+2Fc^2^)/3'
_refine_ls_weighting_scheme calc
_refine_ls_wR_factor_gt 0.1253
_refine_ls_wR_factor_ref 0.1542
_reflns_number_gt 2701
_reflns_number_total 7579
_reflns_threshold_expression >2sigma(I)
_cod_data_source_file cg5b01024_si_003.cif
_cod_data_source_block ksa21
_cod_depositor_comments 'Adding full bibliography for 4513499--4513502.cif.'
_cod_original_cell_volume 2705.1(7)
_cod_original_sg_symbol_H-M P-1
_cod_database_code 4513499

loop_
_symmetry_equiv_pos_as_xyz
'x, y, z'
'-x, -y, -z'

loop_
_atom_site_label
_atom_site_type_symbol
_atom_site_fract_x
_atom_site_fract_y
_atom_site_fract_z
_atom_site_U_iso_or_equiv
_atom_site_adp_type
_atom_site_occupancy
_atom_site_symmetry_multiplicity
_atom_site_calc_flag
_atom_site_refinement_flags
Br01 Br 0.12279(12) 0.62181(7) 0.44582(5) 0.0501(3) Uani 1 1 d .
Br02 Br 0.62619(12) 0.85876(7) 0.44555(5) 0.0509(3) Uani 1 1 d .
O003 O 0.4023(6) 1.2395(4) 0.3903(3) 0.0412(16) Uani 1 1 d .
O004 O 0.8992(7) 1.2218(4) 0.3889(3) 0.0410(16) Uani 1 1 d .
C35 C 0.9504(10) 0.9836(7) 0.4058(4) 0.045(3) Uani 1 1 d .
H35 H 0.8407 0.9982 0.3957 0.054 Uiso 1 1 calc R
C47 C 1.0763(14) 1.4534(9) 0.1177(6) 0.080(5) Uani 1 1 d .
H47 H 1.0323 1.3822 0.1150 0.096 Uiso 1 1 calc R
N007 N 1.0370(8) 0.8960(5) 0.3885(3) 0.0380(19) Uani 1 1 d .
N008 N 1.0417(8) 1.0429(6) 0.4378(3) 0.0361(18) Uani 1 1 d .
N010 N 0.5323(8) 1.5658(5) 0.3901(3) 0.040(2) Uani 1 1 d .
N011 N 0.5405(8) 1.4371(6) 0.4395(3) 0.0382(19) Uani 1 1 d .
C10 C 0.6895(10) 1.5705(6) 0.4151(4) 0.039(2) Uani 1 1 d .
H10 H 0.7749 1.6203 0.4114 0.046 Uiso 1 1 calc R
C32 C 1.0063(11) 0.9131(6) 0.2774(4) 0.048(3) Uani 1 1 d .
H32A H 0.8880 0.9261 0.2770 0.058 Uiso 1 1 calc R
H32B H 1.0638 0.9762 0.2950 0.058 Uiso 1 1 calc R
C15 C 0.4951(11) 1.0603(6) 0.3594(4) 0.040(2) Uani 1 1 d .
H15 H 0.5223 1.0382 0.3905 0.048 Uiso 1 1 calc R
C36 C 1.1911(11) 0.9043(7) 0.4145(4) 0.046(3) Uani 1 1 d .
H36 H 1.2777 0.8556 0.4108 0.055 Uiso 1 1 calc R
C38 C 0.9928(10) 1.1478(7) 0.4634(4) 0.049(3) Uani 1 1 d .
H38A H 1.0631 1.1610 0.4936 0.059 Uiso 1 1 calc R
H38B H 0.8791 1.1405 0.4717 0.059 Uiso 1 1 calc R
C25 C 0.5722(13) 0.9112(9) 0.1195(6) 0.073(4) Uani 1 1 d .
H25 H 0.5277 0.9804 0.1158 0.088 Uiso 1 1 calc R
C12 C 0.4876(11) 1.3409(7) 0.4655(4) 0.046(3) Uani 1 1 d .
H12A H 0.3724 1.3485 0.4724 0.055 Uiso 1 1 calc R
H12B H 0.5546 1.3388 0.4962 0.055 Uiso 1 1 calc R
C45 C 0.9908(10) 1.3895(6) 0.3565(4) 0.039(2) Uani 1 1 d .
H45 H 1.0133 1.4252 0.3873 0.047 Uiso 1 1 calc R
C40 C 0.9282(10) 1.2829(6) 0.3506(4) 0.034(2) Uani 1 1 d .
C14 C 0.4280(10) 1.1647(6) 0.3516(4) 0.033(2) Uani 1 1 d .
C33 C 1.0463(11) 0.8110(6) 0.3046(4) 0.042(2) Uani 1 1 d .
H33A H 1.0064 0.7467 0.2840 0.050 Uiso 1 1 calc R
H33B H 1.1661 0.8059 0.3099 0.050 Uiso 1 1 calc R
C07 C 0.5419(12) 1.6224(7) 0.3055(4) 0.047(3) Uani 1 1 d .
H07A H 0.6617 1.6305 0.3110 0.056 Uiso 1 1 calc R
H07B H 0.5035 1.6783 0.2843 0.056 Uiso 1 1 calc R
C13 C 0.5081(10) 1.2346(6) 0.4341(4) 0.037(2) Uani 1 1 d .
H13A H 0.6228 1.2270 0.4266 0.045 Uiso 1 1 calc R
H13B H 0.4775 1.1717 0.4512 0.045 Uiso 1 1 calc R
C41 C 0.8824(11) 1.2346(7) 0.3043(4) 0.048(3) Uani 1 1 d .
H41 H 0.8300 1.1658 0.3002 0.058 Uiso 1 1 calc R
C34 C 0.9747(12) 0.8077(7) 0.3523(4) 0.045(3) Uani 1 1 d .
H34A H 0.8549 0.8126 0.3472 0.055 Uiso 1 1 calc R
H34B H 0.9996 0.7373 0.3652 0.055 Uiso 1 1 calc R
C44 C 1.0198(11) 1.4432(8) 0.3135(5) 0.057(3) Uani 1 1 d .
H44 H 1.0660 1.5139 0.3164 0.069 Uiso 1 1 calc R
C11 C 0.6946(10) 1.4890(6) 0.4458(4) 0.037(2) Uani 1 1 d .
H11 H 0.7841 1.4714 0.4670 0.045 Uiso 1 1 calc R
C30 C 1.0140(12) 1.0072(7) 0.1980(4) 0.054(3) Uani 1 1 d .
H30A H 0.8958 1.0204 0.1982 0.064 Uiso 1 1 calc R
H30B H 1.0720 1.0701 0.2156 0.064 Uiso 1 1 calc R
C39 C 1.0064(11) 1.2448(7) 0.4337(4) 0.040(2) Uani 1 1 d .
H39A H 0.9713 1.3109 0.4515 0.049 Uiso 1 1 calc R
H39B H 1.1204 1.2555 0.4263 0.049 Uiso 1 1 calc R
C31 C 1.0545(11) 0.9048(7) 0.2255(4) 0.042(2) Uani 1 1 d .
H31A H 0.9973 0.8416 0.2079 0.051 Uiso 1 1 calc R
H31B H 1.1729 0.8920 0.2258 0.051 Uiso 1 1 calc R
C19 C 0.3818(12) 1.1950(7) 0.3059(4) 0.049(3) Uani 1 1 d .
H19 H 0.3314 1.2623 0.3018 0.059 Uiso 1 1 calc R
C08 C 0.4704(12) 1.6440(7) 0.3526(4) 0.046(3) Uani 1 1 d .
H08A H 0.3503 1.6374 0.3474 0.055 Uiso 1 1 calc R
H08B H 0.4982 1.7190 0.3652 0.055 Uiso 1 1 calc R
C37 C 1.1958(10) 0.9939(6) 0.4461(4) 0.040(2) Uani 1 1 d .
H37 H 1.2829 1.0181 0.4687 0.048 Uiso 1 1 calc R
C06 C 0.5013(12) 1.5096(7) 0.2790(4) 0.049(3) Uani 1 1 d .
H06A H 0.5558 1.4540 0.2976 0.058 Uiso 1 1 calc R
H06B H 0.3825 1.4962 0.2781 0.058 Uiso 1 1 calc R
C46 C 1.0939(15) 1.5089(10) 0.1627(6) 0.082(2) Uani 1 1 d .
C05 C 0.5524(11) 1.4956(7) 0.2271(4) 0.046(2) Uani 1 1 d .
H05A H 0.4966 1.5504 0.2082 0.055 Uiso 1 1 calc R
H05B H 0.6710 1.5098 0.2278 0.055 Uiso 1 1 calc R
C43 C 0.9802(15) 1.3918(10) 0.2681(6) 0.082(2) Uani 1 1 d D
C09 C 0.4478(10) 1.4857(6) 0.4049(4) 0.039(2) Uani 1 1 d .
H09 H 0.3397 1.4651 0.3933 0.047 Uiso 1 1 calc R
C04 C 0.5136(11) 1.3839(7) 0.2018(4) 0.047(2) Uani 1 1 d .
H04A H 0.3953 1.3696 0.2019 0.057 Uiso 1 1 calc R
H04B H 0.5707 1.3297 0.2207 0.057 Uiso 1 1 calc R
C29 C 1.0584(15) 1.0010(8) 0.1462(5) 0.065(3) Uani 1 1 d .
H29A H 1.0025 0.9368 0.1291 0.078 Uiso 1 1 calc R
H29B H 1.1769 0.9890 0.1464 0.078 Uiso 1 1 calc R
C51 C 1.1519(16) 1.6103(11) 0.1647(5) 0.078(4) Uani 1 1 d .
H51 H 1.1640 1.6497 0.1949 0.094 Uiso 1 1 calc R
C16 C 0.5189(11) 0.9905(7) 0.3167(5) 0.061(4) Uani 1 1 d .
H16 H 0.5600 0.9205 0.3204 0.073 Uiso 1 1 calc R
C48 C 1.1215(15) 1.4990(10) 0.0753(6) 0.071(4) Uani 1 1 d .
H48 H 1.1088 1.4592 0.0451 0.085 Uiso 1 1 calc R
C22 C 0.6957(16) 0.7070(9) 0.1298(6) 0.079(4) Uani 1 1 d .
H22 H 0.7355 0.6373 0.1352 0.095 Uiso 1 1 calc R
C28 C 1.0164(19) 1.1020(11) 0.1163(6) 0.097(5) Uani 1 1 d .
H28A H 0.8974 1.1128 0.1148 0.117 Uiso 1 1 calc R
H28B H 1.0696 1.1670 0.1336 0.117 Uiso 1 1 calc R
C02 C 0.5250(18) 1.2554(9) 0.1250(6) 0.086(5) Uani 1 1 d .
H02A H 0.4067 1.2400 0.1242 0.104 Uiso 1 1 calc R
H02B H 0.5817 1.2017 0.1443 0.104 Uiso 1 1 calc R
C42 C 0.9166(14) 1.2919(9) 0.2631(4) 0.061(3) Uani 1 1 d .
H42 H 0.8933 1.2576 0.2321 0.074 Uiso 1 1 calc R
C24 C 0.6246(16) 0.8469(10) 0.0766(6) 0.086(5) Uani 1 1 d .
H24 H 0.6159 0.8742 0.0460 0.104 Uiso 1 1 calc R
C26 C 0.7375(16) 0.6699(12) 0.0403(5) 0.107(6) Uani 1 1 d .
H26A H 0.7212 0.7088 0.0114 0.161 Uiso 1 1 calc R
H26B H 0.6700 0.6040 0.0366 0.161 Uiso 1 1 calc R
H26C H 0.8523 0.6510 0.0455 0.161 Uiso 1 1 calc R
C50 C 1.1965(16) 1.6626(9) 0.1245(6) 0.074(4) Uani 1 1 d .
H50 H 1.2331 1.7356 0.1282 0.088 Uiso 1 1 calc R
C49 C 1.1865(13) 1.6069(9) 0.0803(5) 0.060(3) Uani 1 1 d .
C03 C 0.5599(13) 1.3667(8) 0.1497(4) 0.054(3) Uani 1 1 d .
H03A H 0.5009 1.4199 0.1307 0.065 Uiso 1 1 calc R
H03B H 0.6777 1.3827 0.1495 0.065 Uiso 1 1 calc R
C21 C 0.6439(16) 0.7743(10) 0.1687(5) 0.073(4) Uani 1 1 d .
H21 H 0.6501 0.7485 0.1996 0.088 Uiso 1 1 calc R
C01 C 0.577(2) 1.2403(11) 0.0738(5) 0.096(5) Uani 1 1 d .
H01A H 0.5460 1.1675 0.0602 0.145 Uiso 1 1 calc R
H01B H 0.6948 1.2504 0.0743 0.145 Uiso 1 1 calc R
H01C H 0.5221 1.2934 0.0544 0.145 Uiso 1 1 calc R
C52 C 1.2360(18) 1.6649(12) 0.0357(6) 0.101(5) Uani 1 1 d .
H52A H 1.2210 1.6146 0.0072 0.152 Uiso 1 1 calc R
H52B H 1.3503 1.6883 0.0409 0.152 Uiso 1 1 calc R
H52C H 1.1673 1.7277 0.0313 0.152 Uiso 1 1 calc R
C23 C 0.6884(13) 0.7426(10) 0.0838(6) 0.067(4) Uani 1 1 d .
C27 C 1.067(2) 1.0929(13) 0.0666(6) 0.119(6) Uani 1 1 d .
H27A H 1.0370 1.1583 0.0509 0.178 Uiso 1 1 calc R
H27B H 1.0129 1.0301 0.0487 0.178 Uiso 1 1 calc R
H27C H 1.1855 1.0843 0.0675 0.178 Uiso 1 1 calc R
C18 C 0.4105(15) 1.1238(9) 0.2645(5) 0.068(3) Uani 1 1 d .
H18 H 0.3806 1.1447 0.2334 0.081 Uiso 1 1 calc R
N99 N 1.0467(11) 1.4820(7) 0.2293(5) 0.082(2) Uani 1 1 d .
N98 N 1.0206(11) 1.4186(7) 0.2000(4) 0.082(2) Uani 1 1 d D
C17 C 0.4842(15) 1.0220(9) 0.2709(6) 0.0740(17) Uani 1 1 d .
N96 N 0.5175(11) 0.9722(7) 0.2002(5) 0.0740(17) Uani 1 1 d .
N97 N 0.5423(11) 0.9260(7) 0.2329(5) 0.0740(17) Uani 1 1 d .
C20 C 0.5863(15) 0.8739(10) 0.1626(6) 0.0740(17) Uani 1 1 d .

loop_
_atom_site_aniso_label
_atom_site_aniso_U_11
_atom_site_aniso_U_22
_atom_site_aniso_U_33
_atom_site_aniso_U_23
_atom_site_aniso_U_13
_atom_site_aniso_U_12
Br01 0.0431(6) 0.0480(5) 0.0592(9) 0.0059(5) 0.0014(6) 0.0041(5)
Br02 0.0450(6) 0.0477(5) 0.0600(9) 0.0067(5) 0.0020(6) 0.0009(5)
O003 0.029(3) 0.045(3) 0.048(5) -0.004(3) -0.001(3) 0.005(3)
O004 0.028(3) 0.050(3) 0.048(5) 0.020(3) 0.006(3) -0.009(3)
C35 0.022(4) 0.042(4) 0.069(9) 0.006(5) 0.005(5) -0.004(4)
C47 0.061(7) 0.050(6) 0.137(16) 0.056(8) 0.010(8) 0.004(6)
N007 0.027(4) 0.039(3) 0.047(6) 0.004(3) -0.003(4) -0.002(3)
N008 0.022(4) 0.048(4) 0.038(5) 0.006(3) 0.000(3) -0.001(3)
N010 0.030(4) 0.031(3) 0.059(6) 0.003(3) -0.001(4) 0.007(3)
N011 0.025(4) 0.051(4) 0.038(5) 0.004(4) -0.001(3) 0.005(4)
C10 0.028(4) 0.037(4) 0.051(7) -0.002(4) 0.004(4) -0.003(4)
C32 0.041(5) 0.038(4) 0.065(8) 0.006(5) -0.003(5) 0.005(4)
C15 0.035(5) 0.035(4) 0.053(7) 0.011(4) 0.008(5) 0.003(4)
C36 0.033(5) 0.044(5) 0.062(8) 0.003(5) 0.005(5) 0.004(4)
C38 0.029(5) 0.062(6) 0.058(8) -0.004(5) 0.018(5) 0.019(5)
C25 0.059(7) 0.055(6) 0.100(13) -0.022(7) 0.003(7) 0.009(6)
C12 0.032(5) 0.053(5) 0.055(8) 0.008(5) 0.012(5) -0.011(4)
C45 0.033(5) 0.033(4) 0.050(7) -0.004(4) 0.004(5) 0.005(4)
C40 0.029(5) 0.032(4) 0.040(6) 0.004(4) 0.005(4) 0.002(4)
C14 0.027(4) 0.028(4) 0.046(7) -0.003(4) 0.010(4) -0.002(4)
C33 0.050(6) 0.037(4) 0.040(6) 0.006(4) 0.009(5) 0.003(4)
C07 0.049(6) 0.045(5) 0.046(7) 0.008(5) -0.004(5) 0.005(5)
C13 0.025(4) 0.043(4) 0.045(7) 0.003(4) 0.008(4) -0.004(4)
C41 0.046(5) 0.040(4) 0.058(8) 0.002(5) -0.007(5) 0.003(4)
C34 0.038(5) 0.049(5) 0.048(7) 0.010(5) -0.009(5) -0.011(5)
C44 0.028(5) 0.043(5) 0.107(11) 0.040(6) 0.008(6) -0.002(4)
C11 0.029(5) 0.033(4) 0.050(7) 0.001(4) 0.008(4) -0.001(4)
C30 0.045(6) 0.052(5) 0.063(9) 0.003(5) 0.004(5) -0.003(5)
C39 0.035(5) 0.047(5) 0.042(6) 0.012(4) 0.008(4) 0.004(4)
C31 0.037(5) 0.053(5) 0.038(6) 0.008(4) 0.007(4) -0.002(4)
C19 0.048(6) 0.041(4) 0.060(8) 0.022(5) -0.003(5) 0.000(4)
C08 0.051(6) 0.035(4) 0.050(7) 0.009(4) -0.004(5) 0.010(4)
C37 0.025(5) 0.036(4) 0.060(7) 0.017(4) 0.005(4) 0.004(4)
C06 0.051(6) 0.045(5) 0.050(7) -0.002(4) 0.006(5) -0.001(5)
C46 0.059(3) 0.059(3) 0.122(6) -0.009(3) -0.018(4) 0.024(3)
C05 0.039(5) 0.051(5) 0.047(7) 0.008(4) 0.001(5) 0.007(4)
C43 0.059(3) 0.059(3) 0.122(6) -0.009(3) -0.018(4) 0.024(3)
C09 0.027(5) 0.039(4) 0.050(7) 0.001(4) 0.001(4) 0.005(4)
C04 0.042(5) 0.054(5) 0.046(7) 0.002(5) 0.006(5) 0.005(4)
C29 0.077(8) 0.060(6) 0.059(9) 0.004(6) 0.009(7) -0.005(6)
C51 0.082(9) 0.100(9) 0.049(9) -0.004(7) -0.009(7) 0.046(8)
C16 0.028(5) 0.040(5) 0.109(12) -0.025(6) 0.004(6) 0.007(4)
C48 0.070(8) 0.076(7) 0.067(10) -0.009(7) 0.014(7) 0.011(7)
C22 0.079(8) 0.065(7) 0.086(13) -0.017(7) -0.009(8) 0.006(6)
C28 0.121(12) 0.090(8) 0.092(14) 0.043(9) 0.040(10) 0.013(9)
C02 0.102(10) 0.071(7) 0.085(13) -0.019(7) 0.027(9) 0.002(7)
C42 0.078(8) 0.069(6) 0.039(7) 0.011(5) 0.003(6) 0.036(6)
C24 0.075(9) 0.094(9) 0.086(13) -0.002(8) -0.012(8) 0.003(8)
C26 0.098(10) 0.149(12) 0.066(11) -0.051(10) 0.004(8) 0.049(9)
C50 0.092(9) 0.060(6) 0.069(11) 0.018(6) -0.003(8) -0.004(6)
C49 0.050(6) 0.065(6) 0.069(10) 0.032(6) 0.010(6) -0.012(6)
C03 0.051(6) 0.066(6) 0.046(8) 0.002(5) 0.005(5) 0.002(5)
C21 0.076(8) 0.094(8) 0.048(9) 0.010(7) -0.004(7) -0.035(7)
C01 0.150(14) 0.097(9) 0.042(9) 0.006(7) 0.007(10) 0.015(10)
C52 0.096(10) 0.145(12) 0.071(12) 0.052(9) 0.018(9) -0.021(10)
C23 0.050(6) 0.075(7) 0.070(11) -0.022(7) 0.000(7) 0.011(6)
C27 0.170(17) 0.148(13) 0.044(10) 0.038(9) 0.020(11) 0.004(13)
C18 0.073(8) 0.068(7) 0.059(10) 0.006(6) -0.009(7) -0.020(6)
N99 0.059(3) 0.059(3) 0.122(6) -0.009(3) -0.018(4) 0.024(3)
N98 0.059(3) 0.059(3) 0.122(6) -0.009(3) -0.018(4) 0.024(3)
C17 0.057(3) 0.067(3) 0.096(6) 0.017(3) -0.015(3) -0.018(3)
N96 0.057(3) 0.067(3) 0.096(6) 0.017(3) -0.015(3) -0.018(3)
N97 0.057(3) 0.067(3) 0.096(6) 0.017(3) -0.015(3) -0.018(3)
C20 0.057(3) 0.067(3) 0.096(6) 0.017(3) -0.015(3) -0.018(3)

loop_
_atom_type_symbol
_atom_type_description
_atom_type_scat_dispersion_real
_atom_type_scat_dispersion_imag
_atom_type_scat_source
C C 0.0033 0.0016 'International Tables Vol C Tables 4.2.6.8 and 6.1.1.4'
H H 0.0000 0.0000 'International Tables Vol C Tables 4.2.6.8 and 6.1.1.4'
N N 0.0061 0.0033 'International Tables Vol C Tables 4.2.6.8 and 6.1.1.4'
O O 0.0106 0.0060 'International Tables Vol C Tables 4.2.6.8 and 6.1.1.4'
Br Br -0.2901 2.4595 'International Tables Vol C Tables 4.2.6.8 and 6.1.1.4'

loop_
_geom_angle_atom_site_label_1
_geom_angle_atom_site_label_2
_geom_angle_atom_site_label_3
_geom_angle
C14 O003 C13 117.8(6)
C40 O004 C39 116.7(7)
N008 C35 N007 110.2(7)
N008 C35 H35 124.9
N007 C35 H35 124.9
C46 C47 C48 123.1(13)
C46 C47 H47 118.4
C48 C47 H47 118.4
C35 N007 C36 105.5(7)
C35 N007 C34 126.8(7)
C36 N007 C34 127.6(6)
C35 N008 C37 109.9(7)
C35 N008 C38 125.9(7)
C37 N008 C38 124.2(8)
C09 N010 C10 108.8(8)
C09 N010 C08 126.1(8)
C10 N010 C08 125.1(8)
C09 N011 C11 108.2(8)
C09 N011 C12 125.8(8)
C11 N011 C12 126.0(7)
C11 C10 N010 107.0(8)
C11 C10 H10 126.5
N010 C10 H10 126.5
C31 C32 C33 113.9(7)
C31 C32 H32A 108.8
C33 C32 H32A 108.8
C31 C32 H32B 108.8
C33 C32 H32B 108.8
H32A C32 H32B 107.7
C14 C15 C16 116.1(10)
C14 C15 H15 122.0
C16 C15 H15 122.0
C37 C36 N007 109.2(7)
C37 C36 H36 125.4
N007 C36 H36 125.4
N008 C38 C39 113.0(8)
N008 C38 H38A 109.0
C39 C38 H38A 109.0
N008 C38 H38B 109.0
C39 C38 H38B 109.0
H38A C38 H38B 107.8
C20 C25 C24 121.7(12)
C20 C25 H25 119.1
C24 C25 H25 119.1
N011 C12 C13 109.8(8)
N011 C12 H12A 109.7
C13 C12 H12A 109.7
N011 C12 H12B 109.7
C13 C12 H12B 109.7
H12A C12 H12B 108.2
C40 C45 C44 117.7(10)
C40 C45 H45 121.1
C44 C45 H45 121.1
O004 C40 C45 123.3(9)
O004 C40 C41 116.6(8)
C45 C40 C41 120.0(9)
C19 C14 O003 117.3(7)
C19 C14 C15 121.7(8)
O003 C14 C15 121.0(9)
C34 C33 C32 115.5(7)
C34 C33 H33A 108.4
C32 C33 H33A 108.4
C34 C33 H33B 108.4
C32 C33 H33B 108.4
H33A C33 H33B 107.5
C08 C07 C06 116.0(9)
C08 C07 H07A 108.3
C06 C07 H07A 108.3
C08 C07 H07B 108.3
C06 C07 H07B 108.3
H07A C07 H07B 107.4
O003 C13 C12 107.6(7)
O003 C13 H13A 110.2
C12 C13 H13A 110.2
O003 C13 H13B 110.2
C12 C13 H13B 110.2
H13A C13 H13B 108.5
C40 C41 C42 119.1(10)
C40 C41 H41 120.5
C42 C41 H41 120.5
N007 C34 C33 113.8(8)
N007 C34 H34A 108.8
C33 C34 H34A 108.8
N007 C34 H34B 108.8
C33 C34 H34B 108.8
H34A C34 H34B 107.7
C43 C44 C45 120.8(11)
C43 C44 H44 119.6
C45 C44 H44 119.6
C10 C11 N011 106.5(8)
C10 C11 H11 126.7
N011 C11 H11 126.7
C29 C30 C31 115.3(7)
C29 C30 H30A 108.4
C31 C30 H30A 108.4
C29 C30 H30B 108.4
C31 C30 H30B 108.4
H30A C30 H30B 107.5
O004 C39 C38 107.3(7)
O004 C39 H39A 110.3
C38 C39 H39A 110.3
O004 C39 H39B 110.3
C38 C39 H39B 110.3
H39A C39 H39B 108.5
C32 C31 C30 114.0(7)
C32 C31 H31A 108.8
C30 C31 H31A 108.8
C32 C31 H31B 108.8
C30 C31 H31B 108.8
H31A C31 H31B 107.7
C14 C19 C18 120.1(8)
C14 C19 H19 120.0
C18 C19 H19 120.0
C07 C08 N010 112.8(6)
C07 C08 H08A 109.0
N010 C08 H08A 109.0
C07 C08 H08B 109.0
N010 C08 H08B 109.0
H08A C08 H08B 107.8
C36 C37 N008 105.1(9)
C36 C37 H37 127.4
N008 C37 H37 127.4
C05 C06 C07 115.1(8)
C05 C06 H06A 108.5
C07 C06 H06A 108.5
C05 C06 H06B 108.5
C07 C06 H06B 108.5
H06A C06 H06B 107.5
C51 C46 C47 116.5(15)
C51 C46 N98 139.5(14)
C47 C46 N98 104.0(10)
C51 C46 N99 106.1(12)
C47 C46 N99 137.4(12)
N98 C46 N99 33.4(5)
C04 C05 C06 114.3(8)
C04 C05 H05A 108.7
C06 C05 H05A 108.7
C04 C05 H05B 108.7
C06 C05 H05B 108.7
H05A C05 H05B 107.6
C42 C43 C44 120.7(14)
C42 C43 N99 135.0(13)
C44 C43 N99 104.2(10)
N010 C09 N011 109.5(8)
N010 C09 H09 125.3
N011 C09 H09 125.3
C05 C04 C03 116.2(8)
C05 C04 H04A 108.2
C03 C04 H04A 108.2
C05 C04 H04B 108.2
C03 C04 H04B 108.2
H04A C04 H04B 107.4
C30 C29 C28 117.4(9)
C30 C29 H29A 108.0
C28 C29 H29A 108.0
C30 C29 H29B 108.0
C28 C29 H29B 108.0
H29A C29 H29B 107.2
C46 C51 C50 124.3(14)
C46 C51 H51 117.9
C50 C51 H51 117.9
C17 C16 C15 123.0(9)
C17 C16 H16 118.5
C15 C16 H16 118.5
C49 C48 C47 117.3(12)
C49 C48 H48 121.4
C47 C48 H48 121.4
C23 C22 C21 120.8(12)
C23 C22 H22 119.6
C21 C22 H22 119.6
C27 C28 C29 115.0(11)
C27 C28 H28A 108.5
C29 C28 H28A 108.5
C27 C28 H28B 108.5
C29 C28 H28B 108.5
H28A C28 H28B 107.5
C03 C02 C01 114.8(12)
C03 C02 H02A 108.6
C01 C02 H02A 108.6
C03 C02 H02B 108.6
C01 C02 H02B 108.6
H02A C02 H02B 107.5
C43 C42 C41 121.3(12)
C43 C42 H42 119.3
C41 C42 H42 119.3
C23 C24 C25 117.0(14)
C23 C24 H24 121.5
C25 C24 H24 121.5
C23 C26 H26A 109.5
C23 C26 H26B 109.5
H26A C26 H26B 109.5
C23 C26 H26C 109.5
H26A C26 H26C 109.5
H26B C26 H26C 109.5
C49 C50 C51 119.6(12)
C49 C50 H50 120.2
C51 C50 H50 120.2
C50 C49 C48 119.1(12)
C50 C49 C52 119.7(12)
C48 C49 C52 121.1(13)
C02 C03 C04 116.2(10)
C02 C03 H03A 108.2
C04 C03 H03A 108.2
C02 C03 H03B 108.2
C04 C03 H03B 108.2
H03A C03 H03B 107.4
C20 C21 C22 121.4(14)
C20 C21 H21 119.3
C22 C21 H21 119.3
C02 C01 H01A 109.5
C02 C01 H01B 109.5
H01A C01 H01B 109.5
C02 C01 H01C 109.5
H01A C01 H01C 109.5
H01B C01 H01C 109.5
C49 C52 H52A 109.5
C49 C52 H52B 109.5
H52A C52 H52B 109.5
C49 C52 H52C 109.5
H52A C52 H52C 109.5
H52B C52 H52C 109.5
C22 C23 C24 118.3(11)
C22 C23 C26 122.2(11)
C24 C23 C26 119.4(14)
C28 C27 H27A 109.5
C28 C27 H27B 109.5
H27A C27 H27B 109.5
C28 C27 H27C 109.5
H27A C27 H27C 109.5
H27B C27 H27C 109.5
C17 C18 C19 119.6(12)
C17 C18 H18 120.2
C19 C18 H18 120.2
N98 N99 C43 88.0(10)
N98 N99 C46 59.8(9)
C43 N99 C46 147.7(8)
N99 N98 C46 86.8(10)
C16 C17 C18 119.3(12)
C16 C17 N97 108.3(9)
C18 C17 N97 132.4(13)
N97 N96 C20 94.2(10)
N96 N97 C17 95.6(10)
C25 C20 C21 120.7(14)
C25 C20 N96 106.1(10)
C21 C20 N96 133.2(14)

loop_
_geom_bond_atom_site_label_1
_geom_bond_atom_site_label_2
_geom_bond_distance
O003 C14 1.385(10)
O003 C13 1.427(11)
O004 C40 1.374(11)
O004 C39 1.457(11)
C35 N008 1.278(11)
C35 N007 1.362(9)
C35 H35 0.9300
C47 C46 1.365(19)
C47 C48 1.409(18)
C47 H47 0.9300
N007 C36 1.384(11)
N007 C34 1.468(11)
N008 C37 1.397(9)
N008 C38 1.488(10)
N010 C09 1.295(11)
N010 C10 1.393(11)
N010 C08 1.519(12)
N011 C09 1.343(12)
N011 C11 1.382(11)
N011 C12 1.497(11)
C10 C11 1.354(13)
C10 H10 0.9300
C32 C31 1.514(13)
C32 C33 1.526(12)
C32 H32A 0.9700
C32 H32B 0.9700
C15 C14 1.414(10)
C15 C16 1.430(14)
C15 H15 0.9300
C36 C37 1.345(13)
C36 H36 0.9300
C38 C39 1.498(13)
C38 H38A 0.9700
C38 H38B 0.9700
C25 C20 1.303(19)
C25 C24 1.467(18)
C25 H25 0.9300
C12 C13 1.524(11)
C12 H12A 0.9700
C12 H12B 0.9700
C45 C40 1.381(12)
C45 C44 1.436(14)
C45 H45 0.9300
C40 C41 1.389(13)
C14 C19 1.366(14)
C33 C34 1.487(13)
C33 H33A 0.9700
C33 H33B 0.9700
C07 C08 1.474(13)
C07 C06 1.528(12)
C07 H07A 0.9700
C07 H07B 0.9700
C13 H13A 0.9700
C13 H13B 0.9700
C41 C42 1.422(15)
C41 H41 0.9300
C34 H34A 0.9700
C34 H34B 0.9700
C44 C43 1.370(16)
C44 H44 0.9300
C11 H11 0.9300
C30 C29 1.501(15)
C30 C31 1.535(13)
C30 H30A 0.9700
C30 H30B 0.9700
C39 H39A 0.9700
C39 H39B 0.9700
C31 H31A 0.9700
C31 H31B 0.9700
C19 C18 1.418(15)
C19 H19 0.9300
C08 H08A 0.9700
C08 H08B 0.9700
C37 H37 0.9300
C06 C05 1.523(13)
C06 H06A 0.9700
C06 H06B 0.9700
C46 C51 1.313(19)
C46 N98 1.698(19)
C46 N99 1.96(2)
C05 C04 1.500(12)
C05 H05A 0.9700
C05 H05B 0.9700
C43 C42 1.310(16)
C43 N99 1.707(18)
C09 H09 0.9300
C04 C03 1.519(13)
C04 H04A 0.9700
C04 H04B 0.9700
C29 C28 1.559(16)
C29 H29A 0.9700
C29 H29B 0.9700
C51 C50 1.392(18)
C51 H51 0.9300
C16 C17 1.356(19)
C16 H16 0.9300
C48 C49 1.402(17)
C48 H48 0.9300
C22 C23 1.371(19)
C22 C21 1.399(17)
C22 H22 0.9300
C28 C27 1.465(18)
C28 H28A 0.9700
C28 H28B 0.9700
C02 C03 1.485(15)
C02 C01 1.507(17)
C02 H02A 0.9700
C02 H02B 0.9700
C42 H42 0.9300
C24 C23 1.399(16)
C24 H24 0.9300
C26 C23 1.521(15)
C26 H26A 0.9600
C26 H26B 0.9600
C26 H26C 0.9600
C50 C49 1.349(17)
C50 H50 0.9300
C49 C52 1.546(16)
C03 H03A 0.9700
C03 H03B 0.9700
C21 C20 1.322(15)
C21 H21 0.9300
C01 H01A 0.9600
C01 H01B 0.9600
C01 H01C 0.9600
C52 H52A 0.9600
C52 H52B 0.9600
C52 H52C 0.9600
C27 H27A 0.9600
C27 H27B 0.9600
C27 H27C 0.9600
C18 C17 1.400(15)
C18 H18 0.9300
N99 N98 1.083(12)
C17 N97 1.614(17)
N96 N97 1.107(14)
N96 C20 1.659(18)
